data_7203877
loop_
_publ_author_name
'Shull, Brian K.'
'Spielvogel, David E.'
'Gopalaswamy, Ramesh'
'Sankar, Sabapathy'
'Boyle, Paul D.'
'Head, Gerald'
'Devito, Kevin'

_publ_section_title
;
 Evidence for spontaneous, reversible paracyclophane formation. Aprotic
 solution structure of the boron neutron capture therapy drug,
 L-p-boronophenylalanine
;
_journal_issue 3
_journal_name_full 'Journal of the Chemical Society, Perkin Transactions 2'
_journal_page_first 557
_journal_paper_doi 10.1039/a906038c
_journal_year 2000
_chemical_formula_moiety 'C9 H12 B N O4 '
_chemical_formula_sum 'C9 H12 B N O4'
_chemical_formula_weight 209.01
_chemical_name_systematic
;
L-p-boronophenylalanine
;
_space_group_IT_number 4
_symmetry_cell_setting monoclinic
_symmetry_space_group_name_Hall 'P 2yb'
_symmetry_space_group_name_H-M 'P 1 21 1'
_atom_sites_solution_primary direct
_atom_sites_solution_secondary geom
_cell_angle_alpha 90.0
_cell_angle_beta 102.379(5)
_cell_angle_gamma 90.0
_cell_formula_units_Z 2
_cell_length_a 5.3472(3)
_cell_length_b 7.3229(6)
_cell_length_c 12.1705(7)
_cell_measurement_reflns_used 24
_cell_measurement_temperature 293
_cell_measurement_theta_max 18.00
_cell_measurement_theta_min 17.00
_cell_volume 465.48(5)
_computing_data_reduction 'NRCVAX DATRD2'
_computing_molecular_graphics NRCVAX
_computing_publication_material 'NRCVAX TABLES Jan 94 Version'
_computing_structure_refinement 'NRCVAX LSTSQ'
_computing_structure_solution SIR92
_diffrn_ambient_temperature 293
_diffrn_measurement_device 'Nonius CAD-4    '
_diffrn_measurement_method 'Theta/2theta scan b/P/b '
_diffrn_radiation_monochromator graphite
_diffrn_radiation_source 'xray tube'
_diffrn_radiation_type 'Molybdenum K\a'
_diffrn_radiation_wavelength .71073
_diffrn_reflns_av_R_equivalents .008
_diffrn_reflns_limit_h_max 7
_diffrn_reflns_limit_h_min -7
_diffrn_reflns_limit_k_max 10
_diffrn_reflns_limit_k_min 0
_diffrn_reflns_limit_l_max 17
_diffrn_reflns_limit_l_min 0
_diffrn_reflns_number 2874
_diffrn_reflns_theta_max 30.00
_diffrn_reflns_theta_min 1.50
_diffrn_standards_decay_% 1.1
_diffrn_standards_interval_time 80
_diffrn_standards_number 3
_exptl_absorpt_coefficient_mu .11
_exptl_absorpt_correction_type none
_exptl_crystal_colour colorless
_exptl_crystal_density_diffrn 1.491
_exptl_crystal_description prism
_exptl_crystal_F_000 220.16
_exptl_crystal_size_max .40
_exptl_crystal_size_mid .32
_exptl_crystal_size_min .19
_refine_diff_density_max .28
_refine_diff_density_min -.17
_refine_ls_abs_structure_details
;
The small magnitude of the anomalous dispersion terms precluded a
successful refinement of the either the Rodgers or Flack parameters
despite the fact that full set of Bijvoet pairs were collected.
;
_refine_ls_extinction_coef 0.12(5)
_refine_ls_extinction_method Larson
_refine_ls_goodness_of_fit_obs 1.60
_refine_ls_hydrogen_treatment refall
_refine_ls_matrix_type full
_refine_ls_number_parameters 184
_refine_ls_number_reflns 2602
_refine_ls_R_factor_all .031
_refine_ls_R_factor_obs .031
_refine_ls_shift/esd_max .003
_refine_ls_structure_factor_coef F
_refine_ls_weighting_details '1/(\s^2^(F)+ .0005F^2^) '
_refine_ls_weighting_scheme sigma
_refine_ls_wR_factor_all .043
_refine_ls_wR_factor_obs .043
_reflns_number_observed 2602
_reflns_number_total 2677
_reflns_observed_criterion 'Inet > 1.0\s(Inet)'
_cod_data_source_file a906038c.txt
_cod_data_source_block BPA
_cod_depositor_comments
;
The following automatic conversions were performed:
'_symmetry_cell_setting' value 'Monoclinic' changed to 'monoclinic'
according to '/home/saulius/struct/CIF-dictionaries/cif_core.dic'
dictionary named 'cif_core.dic' version 2.4.1 from 2010-06-29.

Automatic conversion script
Id: cif_fix_enum 1527 2010-12-29 10:47:43Z saulius 
;
_cod_original_sg_symbol_H-M 'P 21'
_cod_original_formula_sum 'C9 H12 B N O4 '
_cod_database_code 7203877

loop_
_symmetry_equiv_pos_as_xyz
x,y,z
-x,1/2+y,-z

loop_
_atom_site_label
_atom_site_fract_x
_atom_site_fract_y
_atom_site_fract_z
_atom_site_U_iso_or_equiv
_atom_site_adp_type
_atom_site_calc_flag
_atom_site_refinement_flags
_atom_site_type_symbol
O(1) -.18635(15) .80987(18) .49088(7) .0307(4) Uani ? . O
O(2) .22949(16) .8259(2) .57367(6) .0387(5) Uani ? . O
O(3) .12862(16) .78510 -.22362(6) .0323(4) Uani ? . O
O(4) .5067(2) .6140(2) -.17858(8) .0389(5) Uani ? . O
N(1) .33817(17) 1.00847(18) .39311(7) .0238(4) Uani ? . N
B(1) .3094(2) .7035(2) -.14509(9) .0233(5) Uani ? . B
C(1) .04523(18) .83949(20) .49156(8) .0222(4) Uani ? . C
C(2) .10948(18) .88513(19) .37729(8) .0196(4) Uani ? . C
C(3) .1620(2) .70298(19) .32388(8) .0247(4) Uani ? . C
C(4) .20716(18) .71382(18) .20586(7) .0201(4) Uani ? . C
C(5) .03415(18) .80108(19) .11892(8) .0227(4) Uani ? . C
C(6) .07038(17) .79866(19) .00897(8) .0222(4) Uani ? . C
C(7) .28077(19) .70865(18) -.01850(7) .0203(4) Uani ? . C
C(8) .45550(19) .62552(20) .06948(8) .0236(4) Uani ? . C
C(9) .42016(19) .62774(20) .17977(8) .0244(4) Uani ? . C
H(1a) .316(4) 1.107(4) .4288(17) .053(5) Uiso ? . H
H(1b) .401(3) 1.043(3) .3216(16) .046(5) Uiso ? . H
H(1c) .489(3) .948(3) .4372(15) .040(4) Uiso ? . H
H(2) -.030(3) .945(2) .3361(13) .020(3) Uiso ? . H
H(3) .152(4) .793(3) -.2937(17) .058(5) Uiso ? . H
H(4) .591(4) .573(4) -.132(2) .060(7) Uiso ? . H
H(3a) .318(4) .639(3) .3732(19) .053(5) Uiso ? . H
H(3b) .003(3) .625(3) .3176(14) .043(4) Uiso ? . H
H(5) -.099(3) .865(2) .1356(13) .026(3) Uiso ? . H
H(6) -.055(3) .859(2) -.0470(12) .025(3) Uiso ? . H
H(8) .600(3) .567(2) .0608(12) .023(3) Uiso ? . H
H(9) .541(3) .573(2) .2437(13) .032(4) Uiso ? . H

loop_
_atom_site_aniso_label
_atom_site_aniso_U_11
_atom_site_aniso_U_22
_atom_site_aniso_U_33
_atom_site_aniso_U_12
_atom_site_aniso_U_13
_atom_site_aniso_U_23
_atom_site_aniso_type_symbol
O(1) .0286(3) .0365(4) .0302(4) .0001(3) .0135(3) .0086(3) O
O(2) .0340(4) .0671(6) .0157(3) -.0011(4) .0064(3) .0085(4) O
O(3) .0388(4) .0419(5) .0178(3) .0076(4) .0100(3) .0037(3) O
O(4) .0448(5) .0523(6) .0226(4) .0178(5) .0137(3) .0008(4) O
N(1) .0296(4) .0250(4) .0190(4) -.0030(3) .0098(3) -.0003(3) N
B(1) .0314(5) .0215(5) .0188(4) -.0025(4) .0092(4) -.0018(4) B
C(1) .0290(5) .0244(4) .0154(4) .0013(3) .0100(3) .0024(3) C
C(2) .0244(4) .0226(4) .0128(4) -.0005(3) .0065(3) .0012(3) C
C(3) .0390(5) .0221(4) .0149(4) -.0002(4) .0101(3) -.0003(3) C
C(4) .0270(4) .0189(4) .0149(4) -.0012(3) .0058(3) -.0016(3) C
C(5) .0250(4) .0261(5) .0184(4) .0035(4) .0080(3) -.0012(4) C
C(6) .0252(4) .0257(5) .0159(4) .0030(4) .0050(3) .0014(3) C
C(7) .0263(4) .0204(4) .0156(4) -.0015(3) .0078(3) -.0021(3) C
C(8) .0247(4) .0257(4) .0214(4) .0037(4) .0073(3) -.0011(4) C
C(9) .0275(4) .0266(4) .0184(4) .0052(4) .0031(3) .0006(4) C

loop_
_atom_type_symbol
_atom_type_description
_atom_type_scat_dispersion_real
_atom_type_scat_dispersion_imag
_atom_type_scat_source
C ? .003 .002 'International Tables Vol. IV Table 2.2B'
H ? .000 .000 'International Tables Vol. IV Table 2.2B'
B ? .001 .001 'International Tables Vol. IV Table 2.2B'
N ? .006 .003 'International Tables Vol. IV Table 2.2B'
O ? .011 .006 'International Tables Vol. IV Table 2.2B'

loop_
_geom_angle_atom_site_label_1
_geom_angle_atom_site_label_2
_geom_angle_atom_site_label_3
_geom_angle
_geom_angle_site_symmetry_1
_geom_angle_site_symmetry_2
_geom_angle_site_symmetry_3
_geom_angle_publ_flag
B(1) O(3) H(3) 118.8(14) ? ? ? ?
B(1) O(4) H(4) 111.0(19) ? ? ? ?
C(2) N(1) H(1a) 112.0(14) ? ? ? ?
C(2) N(1) H(1b) 116.3(11) ? ? ? ?
C(2) N(1) H(1c) 110.6(11) ? ? ? ?
H(1a) N(1) H(1b) 108.9(18) ? ? ? ?
H(1a) N(1) H(1c) 106.9(18) ? ? ? ?
H(1b) N(1) H(1c) 101.4(14) ? ? ? ?
O(3) B(1) O(4) 118.76(9) ? ? ? ?
O(3) B(1) C(7) 118.49(10) ? ? ? ?
O(4) B(1) C(7) 122.72(10) ? ? ? ?
O(1) C(1) O(2) 126.86(9) ? ? ? ?
O(1) C(1) C(2) 116.26(9) ? ? ? ?
O(2) C(1) C(2) 116.75(8) ? ? ? ?
N(1) C(2) C(1) 110.41(8) ? ? ? ?
N(1) C(2) C(3) 111.06(8) ? ? ? ?
N(1) C(2) H(2) 109.1(9) ? ? ? ?
C(1) C(2) C(3) 106.88(10) ? ? ? ?
C(1) C(2) H(2) 106.5(9) ? ? ? ?
C(3) C(2) H(2) 112.7(10) ? ? ? ?
C(2) C(3) C(4) 116.00(10) ? ? ? ?
C(2) C(3) H(3a) 110.3(13) ? ? ? ?
C(2) C(3) H(3b) 107.1(11) ? ? ? ?
C(4) C(3) H(3a) 107.7(12) ? ? ? ?
C(4) C(3) H(3b) 105.1(9) ? ? ? ?
H(3a) C(3) H(3b) 110.5(18) ? ? ? ?
C(3) C(4) C(5) 121.89(9) ? ? ? ?
C(3) C(4) C(9) 119.83(9) ? ? ? ?
C(5) C(4) C(9) 118.21(8) ? ? ? ?
C(4) C(5) C(6) 120.95(9) ? ? ? ?
C(4) C(5) H(5) 119.1(10) ? ? ? ?
C(6) C(5) H(5) 119.9(10) ? ? ? ?
C(5) C(6) C(7) 121.21(9) ? ? ? ?
C(5) C(6) H(6) 117.3(9) ? ? ? ?
C(7) C(6) H(6) 121.5(9) ? ? ? ?
B(1) C(7) C(6) 119.53(9) ? ? ? ?
B(1) C(7) C(8) 123.14(9) ? ? ? ?
C(6) C(7) C(8) 117.33(8) ? ? ? ?
C(7) C(8) C(9) 121.66(9) ? ? ? ?
C(7) C(8) H(8) 124.1(9) ? ? ? ?
C(9) C(8) H(8) 114.2(9) ? ? ? ?
C(4) C(9) C(8) 120.61(10) ? ? ? ?
C(4) C(9) H(9) 115.7(9) ? ? ? ?
C(8) C(9) H(9) 123.7(9) ? ? ? ?
N(1) H(1a) H(1b) 39.0(12) ? ? ? ?
N(1) H(1a) H(1c) 39.1(13) ? ? ? ?
H(1b) H(1a) H(1c) 61.6(14) ? ? ? ?
N(1) H(1b) H(1a) 32.1(12) ? ? ? ?
N(1) H(1b) H(1c) 38.1(9) ? ? ? ?
H(1a) H(1b) H(1c) 57.2(13) ? ? ? ?
N(1) H(1c) H(1a) 34.0(11) ? ? ? ?
N(1) H(1c) H(1b) 40.5(10) ? ? ? ?
H(1a) H(1c) H(1b) 61.2(13) ? ? ? ?

loop_
_geom_bond_atom_site_label_1
_geom_bond_atom_site_label_2
_geom_bond_distance
_geom_bond_site_symmetry_1
_geom_bond_site_symmetry_2
_geom_bond_publ_flag
O(1) C(1) 1.2554(12) ? ? ?
O(2) C(1) 1.2479(13) ? ? ?
O(3) B(1) 1.3448(14) ? ? ?
O(3) H(3) .89(2) ? ? ?
O(4) B(1) 1.3761(16) ? ? ?
O(4) H(4) .71(3) ? ? ?
N(1) C(2) 1.4991(15) ? ? ?
N(1) H(1a) .87(3) ? ? ?
N(1) H(1b) 1.027(18) ? ? ?
N(1) H(1c) .975(19) ? ? ?
B(1) C(7) 1.5810(13) ? ? ?
C(1) C(2) 1.5391(13) ? ? ?
C(2) C(3) 1.5359(18) ? ? ?
C(2) H(2) .918(15) ? ? ?
C(3) C(4) 1.5087(13) ? ? ?
C(3) H(3a) 1.03(2) ? ? ?
C(3) H(3b) 1.010(20) ? ? ?
C(4) C(5) 1.4015(15) ? ? ?
C(4) C(9) 1.3966(15) ? ? ?
C(5) C(6) 1.3928(13) ? ? ?
C(5) H(5) .911(16) ? ? ?
C(6) C(7) 1.4047(14) ? ? ?
C(6) H(6) .954(15) ? ? ?
C(7) C(8) 1.4004(15) ? ? ?
C(8) C(9) 1.3952(13) ? ? ?
C(8) H(8) .910(15) ? ? ?
C(9) H(9) .984(17) ? ? ?
H(1a) H(1b) 1.54(3) ? ? ?
H(1a) H(1c) 1.48(3) ? ? ?
H(1b) H(1c) 1.55(3) ? ? ?
